data_1560015
loop_
_publ_author_name
'Kleinmans, Roman'
'Will, Leon E.'
'Schwarz, J. Luca'
'Glorius, Frank'

_publ_section_title
;
 Photoredox-enabled 1,2-dialkylation of \a-substituted acrylates via
 Ireland--Claisen rearrangement
;
_journal_issue 8
_journal_name_full 'Chemical Science'
_journal_page_first 2816
_journal_page_last 2822
_journal_paper_doi 10.1039/D0SC06385A
_journal_volume 12
_journal_year 2021
_chemical_formula_sum 'C18 H24 O2'
_chemical_formula_weight 272.37
_space_group_crystal_system triclinic
_space_group_IT_number 2
_space_group_name_Hall '-P 1'
_space_group_name_H-M_alt 'P -1'
_atom_sites_solution_hydrogens mixed
_audit_creation_method 'APEX3 v2019.1-0'
_audit_update_record
;
2020-09-22 deposited with the CCDC.	2021-01-07 downloaded from the CCDC.
;
_cell_angle_alpha 73.682(2)
_cell_angle_beta 70.3480(10)
_cell_angle_gamma 86.6350(10)
_cell_formula_units_Z 2
_cell_length_a 8.3649(2)
_cell_length_b 10.0504(2)
_cell_length_c 10.2831(3)
_cell_measurement_reflns_used 5069
_cell_measurement_temperature 100.(2)
_cell_measurement_theta_max 68.2589
_cell_measurement_theta_min 5.6175
_cell_volume 780.74(3)
_computing_cell_refinement 'SAINT V8.40A (Bruker Nano, Inc., 2019)'
_computing_data_reduction 'SAINT V8.40A (Bruker Nano, Inc., 2019)'
_computing_molecular_graphics 'shelXle (C.B. Huebschle, rev 958)'
_computing_publication_material 'APEX3 v2019.1-0'
_computing_structure_refinement 'SHELXL-2018/3 (Sheldrick, 2018)'
_computing_structure_solution 'SHELXT 2014/5 (Sheldrick, 2014)'
_diffrn_ambient_temperature 100.(2)
_diffrn_detector_area_resol_mean 7.3910
_diffrn_measured_fraction_theta_full 0.989
_diffrn_measured_fraction_theta_max 0.989
_diffrn_measurement_device_type 'Bruker D8 Venture PHOTON III Diffractometer'
_diffrn_measurement_method 'phi / omega scans'
_diffrn_radiation_monochromator 'MX mirror'
_diffrn_radiation_type CuK\a
_diffrn_radiation_wavelength 1.54178
_diffrn_reflns_av_R_equivalents 0.0556
_diffrn_reflns_av_unetI/netI 0.0436
_diffrn_reflns_limit_h_max 10
_diffrn_reflns_limit_h_min -10
_diffrn_reflns_limit_k_max 12
_diffrn_reflns_limit_k_min -12
_diffrn_reflns_limit_l_max 12
_diffrn_reflns_limit_l_min -12
_diffrn_reflns_number 12248
_diffrn_reflns_theta_full 68.30
_diffrn_reflns_theta_max 68.30
_diffrn_reflns_theta_min 4.59
_diffrn_source 'Cu Ims'
_diffrn_source_type 'micro focus tube'
_exptl_absorpt_coefficient_mu 0.574
_exptl_absorpt_correction_T_max 0.97
_exptl_absorpt_correction_T_min 0.90
_exptl_absorpt_correction_type multi-scan
_exptl_absorpt_process_details
;
SADABS-2016/2 Bruker AXS area detector scaling and absorption correction.
Krause, L., Herbst-Irmer, R., Sheldrick G.M. & Stalke D.,
J. Appl. Cryst. 48 (2015) 3-10
;
_exptl_crystal_colour colourless
_exptl_crystal_density_diffrn 1.159
_exptl_crystal_density_method 'not measured'
_exptl_crystal_description prism
_exptl_crystal_F_000 296
_exptl_crystal_size_max 0.161
_exptl_crystal_size_mid 0.067
_exptl_crystal_size_min 0.054
_refine_diff_density_max 0.645
_refine_diff_density_min -0.242
_refine_ls_extinction_method none
_refine_ls_goodness_of_fit_ref 1.072
_refine_ls_hydrogen_treatment mixed
_refine_ls_matrix_type full
_refine_ls_number_parameters 186
_refine_ls_number_reflns 2832
_refine_ls_number_restraints 0
_refine_ls_restrained_S_all 1.072
_refine_ls_R_factor_all 0.0862
_refine_ls_R_factor_gt 0.0709
_refine_ls_shift/su_max 0.000
_refine_ls_shift/su_mean 0.000
_refine_ls_structure_factor_coef Fsqd
_refine_ls_weighting_details 'w=1/[\s^2^(Fo^2^)+(0.0797P)^2^+0.7796P] where P=(Fo^2^+2Fc^2^)/3'
_refine_ls_weighting_scheme calc
_refine_ls_wR_factor_gt 0.1768
_refine_ls_wR_factor_ref 0.1895
_reflns_number_gt 2262
_reflns_number_total 2832
_reflns_threshold_expression 'I > 2\s(I)'
_cod_data_source_file d0sc06385a2.cif
_cod_data_source_block glo9799
_cod_depositor_comments
;
The following automatic conversions were performed:

data item '_exptl_absorpt_correction_type' value 'Multi-Scan' was
changed to 'multi-scan' in accordance with the
/home/data/users/saulius/crontab/automatic-downloads/rss-feeds/RSC/lib/dictionaries/cif_core.dic
dictionary named 'cif_core.dic' version 2.4.2 last updated on
2011-04-26.

Automatic conversion script
Id: cif_fix_values 7556 2019-12-06 15:28:31Z antanas 

 Adding full bibliography for 1560015--1560017.cif.
;
_cod_database_code 1560015

loop_
_space_group_symop_operation_xyz
'x, y, z'
'-x, -y, -z'

loop_
_atom_site_type_symbol
_atom_site_label
_atom_site_fract_x
_atom_site_fract_y
_atom_site_fract_z
_atom_site_U_iso_or_equiv
_atom_site_adp_type
_atom_site_calc_flag
_atom_site_refinement_flags_adp
_atom_site_refinement_flags_occupancy
_atom_site_refinement_flags_posn
_atom_site_occupancy
_atom_site_disorder_assembly
_atom_site_disorder_group
O O1 0.2025(2) 0.03577(16) 0.42633(19) 0.0338(4) Uani d . . . 1 . .
O O2 0.0085(2) 0.16574(19) 0.5383(2) 0.0344(5) Uani d . . . 1 . .
H H2 -0.044(5) 0.103(4) 0.555(4) 0.056(11) Uiso d . . . 1 . .
C C1 0.1644(3) 0.1418(2) 0.4636(3) 0.0314(5) Uani d . . . 1 . .
C C2 0.2902(3) 0.2618(2) 0.4231(3) 0.0312(6) Uani d . . . 1 . .
C C3 0.2847(3) 0.3054(3) 0.5566(3) 0.0332(6) Uani d . . . 1 . .
H H3A 0.167955 0.33368 0.600079 0.04 Uiso calc U . R 1 . .
H H3B 0.360914 0.388748 0.523374 0.04 Uiso calc U . R 1 . .
C C4 0.4705(3) 0.2158(3) 0.3484(3) 0.0350(6) Uani d . . . 1 . .
H H4A 0.498625 0.134095 0.416005 0.042 Uiso calc U . R 1 . .
H H4B 0.469717 0.187349 0.263951 0.042 Uiso calc U . R 1 . .
C C5 0.6050(3) 0.3274(3) 0.3005(3) 0.0383(6) Uani d . . . 1 . .
H H5 0.592462 0.411775 0.234661 0.046 Uiso calc U . R 1 . .
C C6 0.7388(3) 0.3193(3) 0.3411(3) 0.0450(7) Uani d . . . 1 . .
H H6A 0.756438 0.236929 0.406852 0.054 Uiso calc U . R 1 . .
H H6B 0.818017 0.395837 0.304911 0.054 Uiso calc U . R 1 . .
C C11 0.3340(3) 0.1987(3) 0.6765(3) 0.0354(6) Uani d . . . 1 . .
H H11 0.441809 0.156205 0.630802 0.042 Uiso calc U . R 1 . .
C C12 0.2020(4) 0.0830(3) 0.7688(3) 0.0425(7) Uani d . . . 1 . .
H H12A 0.194232 0.022471 0.709878 0.051 Uiso calc U . R 1 . .
H H12B 0.089857 0.123895 0.800872 0.051 Uiso calc U . R 1 . .
C C13 0.2425(4) -0.0051(3) 0.9007(3) 0.0465(7) Uani d . . . 1 . .
H H13A 0.147116 -0.072927 0.961384 0.056 Uiso calc U . R 1 . .
H H13B 0.345418 -0.057651 0.869215 0.056 Uiso calc U . R 1 . .
C C14 0.2716(4) 0.0833(3) 0.9889(3) 0.0484(8) Uani d . . . 1 . .
H H14A 0.165071 0.128448 1.029015 0.058 Uiso calc U . R 1 . .
H H14B 0.303594 0.0236 1.070189 0.058 Uiso calc U . R 1 . .
C C15 0.4106(4) 0.1930(3) 0.8975(3) 0.0506(8) Uani d . . . 1 . .
H H15A 0.424116 0.252158 0.955826 0.061 Uiso calc U . R 1 . .
H H15B 0.519418 0.14776 0.864622 0.061 Uiso calc U . R 1 . .
C C16 0.3693(4) 0.2816(3) 0.7692(3) 0.0421(7) Uani d . . . 1 . .
H H16A 0.46553 0.348643 0.708788 0.051 Uiso calc U . R 1 . .
H H16B 0.268353 0.335324 0.803012 0.051 Uiso calc U . R 1 . .
C C21 0.2384(3) 0.3820(3) 0.3140(3) 0.0324(6) Uani d . . . 1 . .
C C22 0.2095(3) 0.5157(3) 0.3287(3) 0.0363(6) Uani d . . . 1 . .
H H22 0.216556 0.536205 0.411352 0.044 Uiso calc U . R 1 . .
C C23 0.1702(3) 0.6197(3) 0.2232(3) 0.0398(6) Uani d . . . 1 . .
H H23 0.153844 0.711089 0.233393 0.048 Uiso calc U . R 1 . .
C C24 0.1548(3) 0.5913(3) 0.1036(3) 0.0372(6) Uani d . . . 1 . .
H H24 0.126017 0.661831 0.032419 0.045 Uiso calc U . R 1 . .
C C25 0.1823(3) 0.4573(3) 0.0900(3) 0.0388(6) Uani d . . . 1 . .
H H25 0.174174 0.436525 0.007789 0.047 Uiso calc U . R 1 . .
C C26 0.2212(3) 0.3546(3) 0.1939(3) 0.0378(6) Uani d . . . 1 . .
H H26 0.23669 0.263293 0.183531 0.045 Uiso calc U . R 1 . .

loop_
_atom_site_aniso_label
_atom_site_aniso_U_11
_atom_site_aniso_U_22
_atom_site_aniso_U_33
_atom_site_aniso_U_12
_atom_site_aniso_U_13
_atom_site_aniso_U_23
O1 0.0317(9) 0.0264(9) 0.0399(10) -0.0040(7) -0.0025(7) -0.0147(7)
O2 0.0283(9) 0.0284(9) 0.0431(10) -0.0059(7) -0.0014(7) -0.0157(8)
C1 0.0282(12) 0.0287(12) 0.0337(13) -0.0035(9) -0.0041(10) -0.0097(10)
C2 0.0311(12) 0.0300(12) 0.0316(13) -0.0027(10) -0.0071(10) -0.0105(10)
C3 0.0307(12) 0.0327(13) 0.0357(13) -0.0019(10) -0.0066(10) -0.0136(10)
C4 0.0311(13) 0.0329(13) 0.0383(14) 0.0005(10) -0.0050(10) -0.0134(11)
C5 0.0331(13) 0.0359(14) 0.0385(14) -0.0017(10) -0.0043(11) -0.0076(11)
C6 0.0327(14) 0.0490(16) 0.0537(17) -0.0010(12) -0.0146(12) -0.0141(13)
C11 0.0336(13) 0.0393(14) 0.0311(13) 0.0079(10) -0.0093(10) -0.0097(11)
C12 0.0534(17) 0.0370(14) 0.0345(14) -0.0012(12) -0.0122(12) -0.0084(11)
C13 0.0667(19) 0.0323(14) 0.0348(14) 0.0104(13) -0.0142(13) -0.0053(11)
C14 0.065(2) 0.0466(16) 0.0383(15) 0.0196(14) -0.0257(14) -0.0128(13)
C15 0.0508(17) 0.064(2) 0.0453(17) 0.0110(14) -0.0210(14) -0.0239(15)
C16 0.0413(15) 0.0433(15) 0.0435(16) 0.0026(12) -0.0174(12) -0.0110(12)
C21 0.0270(12) 0.0320(13) 0.0308(13) 0.0005(9) -0.0027(10) -0.0055(10)
C22 0.0325(13) 0.0423(14) 0.0329(13) -0.0032(10) -0.0075(10) -0.0114(11)
C23 0.0381(14) 0.0327(13) 0.0469(16) 0.0045(11) -0.0124(12) -0.0114(11)
C24 0.0372(13) 0.0360(14) 0.0331(13) 0.0001(10) -0.0104(11) -0.0027(11)
C25 0.0427(15) 0.0397(14) 0.0320(13) -0.0030(11) -0.0099(11) -0.0090(11)
C26 0.0398(14) 0.0319(13) 0.0408(14) -0.0040(10) -0.0118(11) -0.0098(11)

loop_
_atom_type_symbol
_atom_type_description
_atom_type_scat_dispersion_real
_atom_type_scat_dispersion_imag
_atom_type_scat_source
C C 0.0181 0.0091 'International Tables Vol C Tables 4.2.6.8 and 6.1.1.4'
H H 0.0000 0.0000 'International Tables Vol C Tables 4.2.6.8 and 6.1.1.4'
O O 0.0492 0.0322 'International Tables Vol C Tables 4.2.6.8 and 6.1.1.4'

loop_
_geom_angle_atom_site_label_1
_geom_angle_atom_site_label_2
_geom_angle_atom_site_label_3
_geom_angle_site_symmetry_1
_geom_angle_site_symmetry_3
_geom_angle
_geom_angle_publ_flag
C1 O2 H2 . . 107.(3) ?
O1 C1 O2 . . 123.4(2) ?
O1 C1 C2 . . 123.3(2) ?
O2 C1 C2 . . 113.3(2) ?
C1 C2 C3 . . 111.0(2) ?
C1 C2 C21 . . 106.11(19) ?
C3 C2 C21 . . 111.1(2) ?
C1 C2 C4 . . 108.23(19) ?
C3 C2 C4 . . 110.8(2) ?
C21 C2 C4 . . 109.42(19) ?
C2 C3 C11 . . 118.3(2) ?
C2 C3 H3A . . 107.7 ?
C11 C3 H3A . . 107.7 ?
C2 C3 H3B . . 107.7 ?
C11 C3 H3B . . 107.7 ?
H3A C3 H3B . . 107.1 ?
C5 C4 C2 . . 113.0(2) ?
C5 C4 H4A . . 109.0 ?
C2 C4 H4A . . 109.0 ?
C5 C4 H4B . . 109.0 ?
C2 C4 H4B . . 109.0 ?
H4A C4 H4B . . 107.8 ?
C6 C5 C4 . . 125.8(3) ?
C6 C5 H5 . . 117.1 ?
C4 C5 H5 . . 117.1 ?
C5 C6 H6A . . 120.0 ?
C5 C6 H6B . . 120.0 ?
H6A C6 H6B . . 120.0 ?
C12 C11 C16 . . 110.5(2) ?
C12 C11 C3 . . 115.0(2) ?
C16 C11 C3 . . 106.2(2) ?
C12 C11 H11 . . 108.3 ?
C16 C11 H11 . . 108.3 ?
C3 C11 H11 . . 108.3 ?
C11 C12 C13 . . 112.9(2) ?
C11 C12 H12A . . 109.0 ?
C13 C12 H12A . . 109.0 ?
C11 C12 H12B . . 109.0 ?
C13 C12 H12B . . 109.0 ?
H12A C12 H12B . . 107.8 ?
C14 C13 C12 . . 111.7(2) ?
C14 C13 H13A . . 109.3 ?
C12 C13 H13A . . 109.3 ?
C14 C13 H13B . . 109.3 ?
C12 C13 H13B . . 109.3 ?
H13A C13 H13B . . 107.9 ?
C15 C14 C13 . . 110.7(2) ?
C15 C14 H14A . . 109.5 ?
C13 C14 H14A . . 109.5 ?
C15 C14 H14B . . 109.5 ?
C13 C14 H14B . . 109.5 ?
H14A C14 H14B . . 108.1 ?
C16 C15 C14 . . 110.8(2) ?
C16 C15 H15A . . 109.5 ?
C14 C15 H15A . . 109.5 ?
C16 C15 H15B . . 109.5 ?
C14 C15 H15B . . 109.5 ?
H15A C15 H15B . . 108.1 ?
C15 C16 C11 . . 113.8(2) ?
C15 C16 H16A . . 108.8 ?
C11 C16 H16A . . 108.8 ?
C15 C16 H16B . . 108.8 ?
C11 C16 H16B . . 108.8 ?
H16A C16 H16B . . 107.7 ?
C26 C21 C22 . . 118.1(2) ?
C26 C21 C2 . . 118.0(2) ?
C22 C21 C2 . . 123.9(2) ?
C23 C22 C21 . . 120.6(2) ?
C23 C22 H22 . . 119.7 ?
C21 C22 H22 . . 119.7 ?
C24 C23 C22 . . 120.7(2) ?
C24 C23 H23 . . 119.7 ?
C22 C23 H23 . . 119.7 ?
C23 C24 C25 . . 118.5(2) ?
C23 C24 H24 . . 120.7 ?
C25 C24 H24 . . 120.7 ?
C26 C25 C24 . . 120.8(3) ?
C26 C25 H25 . . 119.6 ?
C24 C25 H25 . . 119.6 ?
C25 C26 C21 . . 121.2(2) ?
C25 C26 H26 . . 119.4 ?
C21 C26 H26 . . 119.4 ?

loop_
_geom_bond_atom_site_label_1
_geom_bond_atom_site_label_2
_geom_bond_site_symmetry_2
_geom_bond_distance
_geom_bond_publ_flag
O1 C1 . 1.221(3) ?
O2 C1 . 1.320(3) ?
O2 H2 . 0.74(4) ?
C1 C2 . 1.519(3) ?
C2 C3 . 1.540(3) ?
C2 C21 . 1.552(3) ?
C2 C4 . 1.554(3) ?
C3 C11 . 1.545(4) ?
C3 H3A . 0.99 ?
C3 H3B . 0.99 ?
C4 C5 . 1.494(4) ?
C4 H4A . 0.99 ?
C4 H4B . 0.99 ?
C5 C6 . 1.311(4) ?
C5 H5 . 0.95 ?
C6 H6A . 0.95 ?
C6 H6B . 0.95 ?
C11 C12 . 1.516(4) ?
C11 C16 . 1.534(4) ?
C11 H11 . 1.0 ?
C12 C13 . 1.529(4) ?
C12 H12A . 0.99 ?
C12 H12B . 0.99 ?
C13 C14 . 1.516(4) ?
C13 H13A . 0.99 ?
C13 H13B . 0.99 ?
C14 C15 . 1.511(5) ?
C14 H14A . 0.99 ?
C14 H14B . 0.99 ?
C15 C16 . 1.505(4) ?
C15 H15A . 0.99 ?
C15 H15B . 0.99 ?
C16 H16A . 0.99 ?
C16 H16B . 0.99 ?
C21 C26 . 1.392(4) ?
C21 C22 . 1.393(4) ?
C22 C23 . 1.392(4) ?
C22 H22 . 0.95 ?
C23 C24 . 1.386(4) ?
C23 H23 . 0.95 ?
C24 C25 . 1.391(4) ?
C24 H24 . 0.95 ?
C25 C26 . 1.374(4) ?
C25 H25 . 0.95 ?
C26 H26 . 0.95 ?

loop_
_geom_hbond_atom_site_label_D
_geom_hbond_atom_site_label_H
_geom_hbond_atom_site_label_A
_geom_hbond_site_symmetry_A
_geom_hbond_distance_DH
_geom_hbond_distance_HA
_geom_hbond_distance_DA
_geom_hbond_angle_DHA
_geom_hbond_publ_flag
O2 H2 O1 2_556 0.74(4) 1.90(4) 2.631(2) 169.(4) ?

loop_
_geom_torsion_atom_site_label_1
_geom_torsion_atom_site_label_2
_geom_torsion_atom_site_label_3
_geom_torsion_atom_site_label_4
_geom_torsion_site_symmetry_1
_geom_torsion_site_symmetry_2
_geom_torsion_site_symmetry_3
_geom_torsion_site_symmetry_4
_geom_torsion
_geom_torsion_publ_flag
O1 C1 C2 C3 . . . . -129.4(3) ?
O2 C1 C2 C3 . . . . 53.1(3) ?
O1 C1 C2 C21 . . . . 109.8(3) ?
O2 C1 C2 C21 . . . . -67.8(3) ?
O1 C1 C2 C4 . . . . -7.6(3) ?
O2 C1 C2 C4 . . . . 174.9(2) ?
C1 C2 C3 C11 . . . . 62.6(3) ?
C21 C2 C3 C11 . . . . -179.5(2) ?
C4 C2 C3 C11 . . . . -57.7(3) ?
C1 C2 C4 C5 . . . . 178.7(2) ?
C3 C2 C4 C5 . . . . -59.4(3) ?
C21 C2 C4 C5 . . . . 63.4(3) ?
C2 C4 C5 C6 . . . . 121.1(3) ?
C2 C3 C11 C12 . . . . -74.3(3) ?
C2 C3 C11 C16 . . . . 163.2(2) ?
C16 C11 C12 C13 . . . . -50.0(3) ?
C3 C11 C12 C13 . . . . -170.2(2) ?
C11 C12 C13 C14 . . . . 53.7(3) ?
C12 C13 C14 C15 . . . . -56.1(3) ?
C13 C14 C15 C16 . . . . 56.6(3) ?
C14 C15 C16 C11 . . . . -55.3(3) ?
C12 C11 C16 C15 . . . . 51.6(3) ?
C3 C11 C16 C15 . . . . 176.9(2) ?
C1 C2 C21 C26 . . . . -53.2(3) ?
C3 C2 C21 C26 . . . . -173.9(2) ?
C4 C2 C21 C26 . . . . 63.4(3) ?
C1 C2 C21 C22 . . . . 127.3(2) ?
C3 C2 C21 C22 . . . . 6.6(3) ?
C4 C2 C21 C22 . . . . -116.1(2) ?
C26 C21 C22 C23 . . . . -2.2(4) ?
C2 C21 C22 C23 . . . . 177.3(2) ?
C21 C22 C23 C24 . . . . 1.7(4) ?
C22 C23 C24 C25 . . . . -1.1(4) ?
C23 C24 C25 C26 . . . . 1.1(4) ?
C24 C25 C26 C21 . . . . -1.6(4) ?
C22 C21 C26 C25 . . . . 2.1(4) ?
C2 C21 C26 C25 . . . . -177.4(2) ?
